data_4079893
loop_
_publ_author_name
'Shekar, Sukesh'
'Brown, Seth N.'

_publ_section_title
;
 Migrations of Alkyl and Aryl Groups from Silicon to Nitrogen in Silylated
 Aryloxyiminoquinones
;
_journal_issue 2
_journal_name_full Organometallics
_journal_page_first 556
_journal_paper_doi 10.1021/om301028c
_journal_volume 32
_journal_year 2013
_chemical_formula_moiety 'C35 H48 Cl N O2 Si'
_chemical_formula_sum 'C35 H48 Cl N O2 Si'
_chemical_formula_weight 578.28
_chemical_name_common ClPhSi(ON[Me]O)
_chemical_name_systematic
; 
 2,4,8,10-tetra-tert-butyl-6-chloro-12-methyl-6-phenyl-12H-
dibenzo[d,g][1,3,6,2]dioxazasilocine 
;
_space_group_IT_number 2
_symmetry_cell_setting triclinic
_symmetry_space_group_name_Hall '-P 1'
_symmetry_space_group_name_H-M 'P -1'
_atom_sites_solution_hydrogens difmap
_atom_sites_solution_primary direct
_atom_sites_solution_secondary difmap
_audit_creation_method SHELXL-97
_cell_angle_alpha 74.145(2)
_cell_angle_beta 79.789(2)
_cell_angle_gamma 76.926(2)
_cell_formula_units_Z 2
_cell_length_a 10.7842(10)
_cell_length_b 10.7966(9)
_cell_length_c 14.8554(13)
_cell_measurement_reflns_used 3880
_cell_measurement_temperature 150(2)
_cell_measurement_theta_max 26.57
_cell_measurement_theta_min 2.51
_cell_volume 1608.4(2)
_computing_cell_refinement 'APEX2/SAINT (Bruker, 2004)'
_computing_data_collection 'APEX2 (Bruker, 2004)'
_computing_data_reduction 'SAINT/XPREP (Bruker, 2004; Sheldrick, 2003)'
_computing_molecular_graphics 'XP (Sheldrick, 1998)'
_computing_publication_material 'XCIF (Sheldrick, 2001)'
_computing_structure_refinement 'SHELXL-97 (Sheldrick, 2008)'
_computing_structure_solution 'SHELXS-97 (Sheldrick, 2008)'
_diffrn_ambient_temperature 150(2)
_diffrn_detector_area_resol_mean 8.33
_diffrn_measured_fraction_theta_full 0.950
_diffrn_measured_fraction_theta_max 0.950
_diffrn_measurement_device_type 'Bruker APEX-II CCD'
_diffrn_measurement_method '\f and \w scans'
_diffrn_radiation_monochromator graphite
_diffrn_radiation_source 'fine-focus sealed tube'
_diffrn_radiation_type MoK\a
_diffrn_radiation_wavelength 0.71073
_diffrn_reflns_av_R_equivalents 0.0387
_diffrn_reflns_av_sigmaI/netI 0.0559
_diffrn_reflns_limit_h_max 13
_diffrn_reflns_limit_h_min -12
_diffrn_reflns_limit_k_max 13
_diffrn_reflns_limit_k_min -13
_diffrn_reflns_limit_l_max 18
_diffrn_reflns_limit_l_min -16
_diffrn_reflns_number 20537
_diffrn_reflns_theta_full 27.53
_diffrn_reflns_theta_max 27.53
_diffrn_reflns_theta_min 1.44
_exptl_absorpt_coefficient_mu 0.187
_exptl_absorpt_correction_T_max 0.9878
_exptl_absorpt_correction_T_min 0.9678
_exptl_absorpt_correction_type multi-scan
_exptl_absorpt_process_details
;
 Blessing, R. H. (1995) Acta Cryst. A51, 33-38.

  Sheldrick, G.M. (2008) SADABS v2008/1. Bruker AXS Inc. 
Madison, WI USA.
;
_exptl_crystal_colour 'pale pink'
_exptl_crystal_density_diffrn 1.194
_exptl_crystal_density_method 'not measured'
_exptl_crystal_description polyhedron
_exptl_crystal_F_000 624
_exptl_crystal_recrystallization_method
;
 Crystals were grown from deuterated chloroform/hexane.
;
_exptl_crystal_size_max 0.18
_exptl_crystal_size_mid 0.12
_exptl_crystal_size_min 0.07
_refine_diff_density_max 0.346
_refine_diff_density_min -0.290
_refine_diff_density_rms 0.051
_refine_ls_extinction_method none
_refine_ls_goodness_of_fit_ref 1.016
_refine_ls_hydrogen_treatment refall
_refine_ls_matrix_type full
_refine_ls_number_parameters 553
_refine_ls_number_reflns 7025
_refine_ls_number_restraints 0
_refine_ls_restrained_S_all 1.016
_refine_ls_R_factor_all 0.0737
_refine_ls_R_factor_gt 0.0439
_refine_ls_shift/su_max 0.000
_refine_ls_shift/su_mean 0.000
_refine_ls_structure_factor_coef Fsqd
_refine_ls_weighting_details 'calc w=1/[\s^2^(Fo^2^)+(0.0554P)^2^+0.2457P] where P=(Fo^2^+2Fc^2^)/3'
_refine_ls_weighting_scheme calc
_refine_ls_wR_factor_gt 0.0957
_refine_ls_wR_factor_ref 0.1088
_reflns_number_gt 4943
_reflns_number_total 7025
_reflns_threshold_expression >2sigma(I)
_cod_data_source_file om301028c_si_002.cif
_cod_data_source_block ss60
_cod_depositor_comments
;
The following automatic conversions were performed:

'_symmetry_cell_setting' value 'Triclinic' changed to 'triclinic'
according to /home/saulius/struct/CIF-dictionaries/cif_core.dic
dictionary named 'cif_core.dic' version 2.4.2 from 2011-04-26.

Automatic conversion script
Id: cif_fix_values 1891 2012-01-12 08:04:46Z andrius 
;
_cod_original_sg_symbol_H-M P-1
_cod_database_code 4079893

loop_
_symmetry_equiv_pos_as_xyz
'x, y, z'
'-x, -y, -z'

loop_
_atom_site_label
_atom_site_type_symbol
_atom_site_fract_x
_atom_site_fract_y
_atom_site_fract_z
_atom_site_U_iso_or_equiv
_atom_site_adp_type
_atom_site_occupancy
_atom_site_symmetry_multiplicity
_atom_site_calc_flag
Si Si 0.69411(5) 0.60526(5) 0.20352(4) 0.01770(13) Uani 1 1 d
N N 0.48638(14) 0.59776(14) 0.19031(10) 0.0162(3) Uani 1 1 d
Cl Cl 0.86560(5) 0.63120(5) 0.24068(4) 0.02677(13) Uani 1 1 d
O1 O 0.66340(12) 0.49735(12) 0.30300(9) 0.0205(3) Uani 1 1 d
C1 C 0.4651(2) 0.5690(2) 0.10262(14) 0.0205(4) Uani 1 1 d
O2 O 0.63278(12) 0.76364(12) 0.18295(9) 0.0208(3) Uani 1 1 d
C12 C 0.55368(17) 0.44499(17) 0.32974(13) 0.0174(4) Uani 1 1 d
C11 C 0.45537(18) 0.49661(17) 0.27422(12) 0.0165(4) Uani 1 1 d
C16 C 0.34059(19) 0.45109(18) 0.29791(14) 0.0182(4) Uani 1 1 d
C15 C 0.32255(18) 0.35431(17) 0.37951(13) 0.0192(4) Uani 1 1 d
C14 C 0.42514(19) 0.30226(18) 0.43317(14) 0.0209(4) Uani 1 1 d
C13 C 0.54248(18) 0.34319(17) 0.41110(13) 0.0183(4) Uani 1 1 d
C180 C 0.19510(19) 0.30541(19) 0.41412(14) 0.0239(4) Uani 1 1 d
C170 C 0.65363(19) 0.27924(18) 0.47088(13) 0.0216(4) Uani 1 1 d
C22 C 0.50413(17) 0.81568(18) 0.18627(13) 0.0172(4) Uani 1 1 d
C21 C 0.42124(18) 0.73107(17) 0.19419(12) 0.0165(4) Uani 1 1 d
C26 C 0.28972(18) 0.77541(18) 0.20060(13) 0.0186(4) Uani 1 1 d
C25 C 0.23956(18) 0.90657(17) 0.19895(13) 0.0179(4) Uani 1 1 d
C24 C 0.32597(19) 0.98990(18) 0.18834(13) 0.0192(4) Uani 1 1 d
C23 C 0.45879(18) 0.94948(17) 0.18143(13) 0.0177(4) Uani 1 1 d
C280 C 0.09349(18) 0.95354(18) 0.20778(14) 0.0223(4) Uani 1 1 d
C270 C 0.55136(19) 1.04389(18) 0.16806(14) 0.0220(4) Uani 1 1 d
C31 C 0.75809(18) 0.53619(18) 0.10008(13) 0.0206(4) Uani 1 1 d
C32 C 0.7917(2) 0.6164(2) 0.01194(15) 0.0297(5) Uani 1 1 d
C33 C 0.8489(2) 0.5633(3) -0.06339(17) 0.0387(6) Uani 1 1 d
C34 C 0.8739(2) 0.4303(3) -0.05277(18) 0.0370(6) Uani 1 1 d
C35 C 0.8417(2) 0.3482(2) 0.03298(17) 0.0333(5) Uani 1 1 d
C36 C 0.7843(2) 0.4011(2) 0.10941(16) 0.0280(5) Uani 1 1 d
C181 C 0.1393(3) 0.3410(3) 0.5085(2) 0.0453(7) Uani 1 1 d
C182 C 0.0984(3) 0.3679(3) 0.3451(2) 0.0530(8) Uani 1 1 d
C183 C 0.2175(3) 0.1564(2) 0.4300(2) 0.0435(7) Uani 1 1 d
C173 C 0.7006(2) 0.3816(2) 0.50349(17) 0.0288(5) Uani 1 1 d
C172 C 0.7645(2) 0.2084(2) 0.41123(17) 0.0279(5) Uani 1 1 d
C171 C 0.6121(2) 0.1786(2) 0.55898(16) 0.0317(5) Uani 1 1 d
C281 C 0.0406(2) 0.9321(3) 0.12470(19) 0.0353(6) Uani 1 1 d
C282 C 0.0324(2) 0.8766(3) 0.30086(18) 0.0381(6) Uani 1 1 d
C283 C 0.0545(2) 1.0994(2) 0.2065(2) 0.0382(6) Uani 1 1 d
C273 C 0.6336(2) 1.0027(2) 0.24950(18) 0.0315(5) Uani 1 1 d
C272 C 0.6381(2) 1.0446(2) 0.07348(17) 0.0308(5) Uani 1 1 d
C271 C 0.4794(2) 1.1844(2) 0.1644(2) 0.0344(6) Uani 1 1 d
H17B H 0.540(2) 0.220(2) 0.5986(15) 0.029(6) Uiso 1 1 d
H3A H 0.375(2) 0.5713(19) 0.1008(14) 0.022(5) Uiso 1 1 d
H26 H 0.2322(19) 0.7168(19) 0.2055(13) 0.021(5) Uiso 1 1 d
H27B H 0.425(2) 1.191(2) 0.2236(17) 0.032(6) Uiso 1 1 d
H2A H 0.498(2) 0.636(2) 0.0489(15) 0.026(6) Uiso 1 1 d
H36 H 0.760(2) 0.345(2) 0.1722(15) 0.030(6) Uiso 1 1 d
H24 H 0.2955(19) 1.077(2) 0.1879(13) 0.021(5) Uiso 1 1 d
H14 H 0.4074(19) 0.2367(19) 0.4889(14) 0.022(5) Uiso 1 1 d
H1A H 0.516(2) 0.484(2) 0.0992(15) 0.034(6) Uiso 1 1 d
H28E H -0.061(2) 0.904(2) 0.3078(16) 0.041(7) Uiso 1 1 d
H16 H 0.276(2) 0.4840(18) 0.2591(14) 0.018(5) Uiso 1 1 d
H17F H 0.834(2) 0.164(2) 0.4461(16) 0.033(6) Uiso 1 1 d
H17E H 0.795(2) 0.266(2) 0.3584(16) 0.031(6) Uiso 1 1 d
H17H H 0.768(2) 0.337(2) 0.5470(16) 0.034(6) Uiso 1 1 d
H28G H -0.041(2) 1.119(2) 0.2188(16) 0.039(6) Uiso 1 1 d
H18G H 0.136(2) 0.129(2) 0.4521(14) 0.023(5) Uiso 1 1 d
H27G H 0.691(2) 1.062(2) 0.2418(15) 0.032(6) Uiso 1 1 d
H17G H 0.736(2) 0.442(2) 0.4517(17) 0.037(7) Uiso 1 1 d
H27E H 0.695(2) 1.103(2) 0.0673(16) 0.040(7) Uiso 1 1 d
H28B H 0.056(2) 0.837(2) 0.1270(16) 0.037(6) Uiso 1 1 d
H34 H 0.919(2) 0.393(2) -0.1041(18) 0.050(7) Uiso 1 1 d
H28D H 0.060(2) 0.781(3) 0.3068(17) 0.048(7) Uiso 1 1 d
H27A H 0.544(2) 1.235(2) 0.1560(16) 0.038(7) Uiso 1 1 d
H17A H 0.684(2) 0.146(2) 0.5931(17) 0.039(7) Uiso 1 1 d
H28A H -0.045(3) 0.957(2) 0.1302(16) 0.040(7) Uiso 1 1 d
H17D H 0.737(2) 0.145(2) 0.3909(16) 0.032(6) Uiso 1 1 d
H18C H 0.200(3) 0.295(3) 0.554(2) 0.074(10) Uiso 1 1 d
H33 H 0.870(3) 0.618(3) -0.122(2) 0.057(8) Uiso 1 1 d
H18B H 0.059(3) 0.313(3) 0.529(2) 0.072(9) Uiso 1 1 d
H17C H 0.585(2) 0.109(2) 0.5414(17) 0.043(7) Uiso 1 1 d
H35 H 0.859(2) 0.256(2) 0.0388(16) 0.040(7) Uiso 1 1 d
H27C H 0.426(2) 1.217(2) 0.1143(17) 0.038(7) Uiso 1 1 d
H32 H 0.777(2) 0.705(2) 0.0060(16) 0.039(7) Uiso 1 1 d
H28I H 0.088(3) 1.120(3) 0.260(2) 0.061(8) Uiso 1 1 d
H28H H 0.091(3) 1.154(3) 0.1438(19) 0.055(8) Uiso 1 1 d
H28F H 0.067(3) 0.898(2) 0.3517(19) 0.051(8) Uiso 1 1 d
H28C H 0.081(2) 0.979(2) 0.0700(19) 0.046(8) Uiso 1 1 d
H18F H 0.134(3) 0.335(3) 0.284(2) 0.056(8) Uiso 1 1 d
H18E H 0.017(3) 0.334(3) 0.3706(19) 0.062(8) Uiso 1 1 d
H18I H 0.270(3) 0.115(3) 0.483(2) 0.079(10) Uiso 1 1 d
H18H H 0.256(3) 0.130(3) 0.373(2) 0.067(10) Uiso 1 1 d
H17I H 0.633(3) 0.419(2) 0.5391(18) 0.051(8) Uiso 1 1 d
H27H H 0.686(2) 0.916(2) 0.2542(15) 0.034(6) Uiso 1 1 d
H27I H 0.580(2) 1.005(2) 0.3070(18) 0.042(7) Uiso 1 1 d
H27D H 0.688(2) 0.963(2) 0.0703(16) 0.039(7) Uiso 1 1 d
H27F H 0.587(3) 1.070(2) 0.0235(19) 0.046(8) Uiso 1 1 d
H18A H 0.119(3) 0.430(3) 0.491(2) 0.063(9) Uiso 1 1 d
H18D H 0.078(3) 0.467(3) 0.336(2) 0.072(10) Uiso 1 1 d

loop_
_atom_site_aniso_label
_atom_site_aniso_U_11
_atom_site_aniso_U_22
_atom_site_aniso_U_33
_atom_site_aniso_U_23
_atom_site_aniso_U_13
_atom_site_aniso_U_12
Si 0.0164(3) 0.0165(3) 0.0184(3) -0.0025(2) -0.0007(2) -0.0026(2)
N 0.0176(8) 0.0138(8) 0.0156(8) -0.0009(6) -0.0027(6) -0.0025(6)
Cl 0.0181(3) 0.0306(3) 0.0316(3) -0.0054(2) -0.0038(2) -0.0065(2)
O1 0.0161(7) 0.0238(7) 0.0202(7) -0.0005(5) -0.0031(5) -0.0059(5)
C1 0.0226(11) 0.0215(10) 0.0183(11) -0.0046(8) -0.0044(8) -0.0048(9)
O2 0.0138(7) 0.0167(7) 0.0310(8) -0.0053(6) -0.0025(6) -0.0021(5)
C12 0.0172(10) 0.0153(9) 0.0189(10) -0.0048(7) 0.0004(8) -0.0030(7)
C11 0.0202(10) 0.0137(9) 0.0145(9) -0.0024(7) -0.0012(7) -0.0026(7)
C16 0.0187(10) 0.0167(9) 0.0190(10) -0.0035(7) -0.0053(8) -0.0018(8)
C15 0.0197(10) 0.0153(9) 0.0224(10) -0.0048(8) -0.0002(8) -0.0044(8)
C14 0.0258(11) 0.0166(10) 0.0175(10) 0.0002(8) -0.0014(8) -0.0049(8)
C13 0.0194(10) 0.0164(9) 0.0175(10) -0.0046(7) -0.0027(8) 0.0006(7)
C180 0.0228(11) 0.0218(10) 0.0258(11) 0.0006(8) -0.0026(8) -0.0097(8)
C170 0.0229(11) 0.0192(10) 0.0200(10) -0.0003(8) -0.0055(8) -0.0019(8)
C22 0.0151(9) 0.0200(9) 0.0147(10) -0.0020(7) -0.0008(7) -0.0034(7)
C21 0.0213(10) 0.0135(9) 0.0136(9) -0.0016(7) -0.0022(7) -0.0033(7)
C26 0.0191(10) 0.0189(9) 0.0182(10) -0.0021(7) -0.0029(8) -0.0070(8)
C25 0.0189(10) 0.0174(9) 0.0153(10) -0.0016(7) -0.0035(7) -0.0012(7)
C24 0.0236(11) 0.0128(9) 0.0191(10) -0.0032(7) -0.0027(8) 0.0001(8)
C23 0.0217(10) 0.0161(9) 0.0148(10) -0.0021(7) -0.0018(8) -0.0048(8)
C280 0.0180(10) 0.0196(10) 0.0272(11) -0.0033(8) -0.0040(8) -0.0011(8)
C270 0.0214(10) 0.0168(9) 0.0278(11) -0.0039(8) -0.0021(8) -0.0059(8)
C31 0.0163(10) 0.0240(10) 0.0206(10) -0.0055(8) -0.0015(8) -0.0027(8)
C32 0.0364(13) 0.0272(12) 0.0252(12) -0.0032(9) -0.0007(9) -0.0119(10)
C33 0.0488(16) 0.0501(15) 0.0226(13) -0.0108(11) 0.0055(11) -0.0255(12)
C34 0.0254(12) 0.0556(16) 0.0387(15) -0.0294(12) 0.0050(10) -0.0099(11)
C35 0.0284(12) 0.0313(13) 0.0435(15) -0.0185(11) -0.0049(10) -0.0005(10)
C36 0.0277(12) 0.0253(11) 0.0286(12) -0.0052(9) -0.0026(9) -0.0025(9)
C181 0.0342(16) 0.0581(19) 0.0475(17) -0.0199(14) 0.0162(13) -0.0245(14)
C182 0.0342(15) 0.066(2) 0.0521(19) 0.0206(15) -0.0167(13) -0.0307(15)
C183 0.0407(16) 0.0256(13) 0.065(2) -0.0070(13) -0.0014(15) -0.0173(11)
C173 0.0344(13) 0.0277(12) 0.0262(12) -0.0068(10) -0.0116(11) -0.0033(10)
C172 0.0254(12) 0.0259(12) 0.0294(13) -0.0059(10) -0.0065(10) 0.0025(10)
C171 0.0326(14) 0.0329(13) 0.0247(12) 0.0038(10) -0.0101(10) -0.0041(10)
C281 0.0222(13) 0.0458(16) 0.0393(15) -0.0143(12) -0.0110(11) 0.0014(11)
C282 0.0222(13) 0.0436(15) 0.0383(15) -0.0010(11) 0.0027(11) -0.0012(11)
C283 0.0232(13) 0.0262(12) 0.0643(19) -0.0150(12) -0.0066(12) 0.0032(10)
C273 0.0328(13) 0.0305(13) 0.0373(14) -0.0094(10) -0.0097(11) -0.0129(11)
C272 0.0317(13) 0.0257(12) 0.0345(14) -0.0062(10) 0.0082(11) -0.0153(10)
C271 0.0298(13) 0.0192(11) 0.0548(17) -0.0095(11) -0.0008(12) -0.0084(10)

loop_
_atom_type_symbol
_atom_type_description
_atom_type_scat_dispersion_real
_atom_type_scat_dispersion_imag
_atom_type_scat_source
C C 0.0033 0.0016 'International Tables Vol C Tables 4.2.6.8 and 6.1.1.4'
H H 0.0000 0.0000 'International Tables Vol C Tables 4.2.6.8 and 6.1.1.4'
N N 0.0061 0.0033 'International Tables Vol C Tables 4.2.6.8 and 6.1.1.4'
O O 0.0106 0.0060 'International Tables Vol C Tables 4.2.6.8 and 6.1.1.4'
Si Si 0.0817 0.0704 'International Tables Vol C Tables 4.2.6.8 and 6.1.1.4'
Cl Cl 0.1484 0.1585 'International Tables Vol C Tables 4.2.6.8 and 6.1.1.4'

loop_
_geom_angle_atom_site_label_1
_geom_angle_atom_site_label_2
_geom_angle_atom_site_label_3
_geom_angle
O1 Si O2 124.64(7)
O1 Si C31 115.26(8)
O2 Si C31 117.24(8)
O1 Si Cl 93.98(5)
O2 Si Cl 92.78(5)
C31 Si Cl 100.55(7)
O1 Si N 80.94(6)
O2 Si N 80.80(6)
C31 Si N 92.14(7)
Cl Si N 167.31(5)
C11 N C21 114.50(14)
C11 N C1 112.17(14)
C21 N C1 110.00(14)
C11 N Si 102.01(11)
C21 N Si 101.16(11)
C1 N Si 116.49(12)
C12 O1 Si 125.16(12)
N C1 H3A 111.8(12)
N C1 H2A 107.3(12)
H3A C1 H2A 110.5(16)
N C1 H1A 107.9(13)
H3A C1 H1A 110.9(17)
H2A C1 H1A 108.4(17)
C22 O2 Si 124.64(11)
O1 C12 C11 117.77(16)
O1 C12 C13 120.76(17)
C11 C12 C13 121.47(17)
C12 C11 C16 121.10(17)
C12 C11 N 113.74(16)
C16 C11 N 125.14(17)
C15 C16 C11 119.79(18)
C15 C16 H16 119.5(12)
C11 C16 H16 120.7(12)
C16 C15 C14 117.61(17)
C16 C15 C180 122.92(18)
C14 C15 C180 119.46(17)
C13 C14 C15 124.45(18)
C13 C14 H14 121.3(12)
C15 C14 H14 114.2(12)
C14 C13 C12 115.51(17)
C14 C13 C170 122.24(16)
C12 C13 C170 122.24(17)
C182 C180 C183 109.1(2)
C182 C180 C15 111.82(17)
C183 C180 C15 110.29(18)
C182 C180 C181 108.4(2)
C183 C180 C181 108.6(2)
C15 C180 C181 108.56(17)
C171 C170 C173 107.41(18)
C171 C170 C13 111.16(17)
C173 C170 C13 111.24(16)
C171 C170 C172 108.41(18)
C173 C170 C172 109.87(18)
C13 C170 C172 108.70(16)
O2 C22 C21 117.40(16)
O2 C22 C23 121.07(16)
C21 C22 C23 121.53(17)
C26 C21 C22 120.86(17)
C26 C21 N 125.30(16)
C22 C21 N 113.77(16)
C21 C26 C25 119.87(17)
C21 C26 H26 120.9(12)
C25 C26 H26 119.3(12)
C26 C25 C24 117.77(17)
C26 C25 C280 119.18(17)
C24 C25 C280 123.05(16)
C23 C24 C25 124.20(17)
C23 C24 H24 116.0(12)
C25 C24 H24 119.8(12)
C24 C23 C22 115.71(17)
C24 C23 C270 122.97(16)
C22 C23 C270 121.31(17)
C282 C280 C283 107.8(2)
C282 C280 C25 109.40(16)
C283 C280 C25 112.46(17)
C282 C280 C281 109.9(2)
C283 C280 C281 107.74(19)
C25 C280 C281 109.48(17)
C271 C270 C273 107.66(19)
C271 C270 C23 111.62(17)
C273 C270 C23 110.88(16)
C271 C270 C272 107.68(18)
C273 C270 C272 110.10(19)
C23 C270 C272 108.84(17)
C36 C31 C32 117.82(19)
C36 C31 Si 120.81(15)
C32 C31 Si 121.16(15)
C33 C32 C31 120.9(2)
C33 C32 H32 120.9(15)
C31 C32 H32 118.2(15)
C34 C33 C32 120.4(2)
C34 C33 H33 119.8(17)
C32 C33 H33 119.8(17)
C33 C34 C35 120.3(2)
C33 C34 H34 120.2(15)
C35 C34 H34 119.3(15)
C34 C35 C36 119.6(2)
C34 C35 H35 119.1(14)
C36 C35 H35 121.3(14)
C35 C36 C31 120.9(2)
C35 C36 H36 121.7(12)
C31 C36 H36 117.3(12)
C180 C181 H18C 108.0(18)
C180 C181 H18B 108.5(18)
H18C C181 H18B 111(3)
C180 C181 H18A 102.6(18)
H18C C181 H18A 121(3)
H18B C181 H18A 105(3)
C180 C182 H18F 107.2(15)
C180 C182 H18E 109.2(15)
H18F C182 H18E 106(2)
C180 C182 H18D 110.5(17)
H18F C182 H18D 116(2)
H18E C182 H18D 108(2)
C180 C183 H18G 108.0(12)
C180 C183 H18I 108.7(18)
H18G C183 H18I 105(2)
C180 C183 H18H 111.2(17)
H18G C183 H18H 111(2)
H18I C183 H18H 112(3)
C170 C173 H17H 109.9(13)
C170 C173 H17G 111.5(14)
H17H C173 H17G 108.8(19)
C170 C173 H17I 106.2(17)
H17H C173 H17I 106(2)
H17G C173 H17I 114(2)
C170 C172 H17F 111.9(14)
C170 C172 H17E 111.7(14)
H17F C172 H17E 108.1(19)
C170 C172 H17D 111.0(14)
H17F C172 H17D 106.4(19)
H17E C172 H17D 107(2)
C170 C171 H17B 110.7(12)
C170 C171 H17A 106.2(14)
H17B C171 H17A 109.2(19)
C170 C171 H17C 110.3(14)
H17B C171 H17C 108.6(19)
H17A C171 H17C 112(2)
C280 C281 H28B 110.2(13)
C280 C281 H28A 110.1(16)
H28B C281 H28A 105(2)
C280 C281 H28C 106.9(16)
H28B C281 H28C 112(2)
H28A C281 H28C 112(2)
C280 C282 H28E 111.1(14)
C280 C282 H28D 110.6(14)
H28E C282 H28D 112(2)
C280 C282 H28F 106.2(15)
H28E C282 H28F 109(2)
H28D C282 H28F 107(2)
C280 C283 H28G 106.9(13)
C280 C283 H28I 111.5(15)
H28G C283 H28I 106(2)
C280 C283 H28H 109.7(15)
H28G C283 H28H 114(2)
H28I C283 H28H 109(2)
C270 C273 H27G 111.2(13)
C270 C273 H27H 112.5(13)
H27G C273 H27H 107.1(19)
C270 C273 H27I 109.7(15)
H27G C273 H27I 107.1(19)
H27H C273 H27I 109.1(19)
C270 C272 H27E 107.1(14)
C270 C272 H27D 113.5(14)
H27E C272 H27D 107(2)
C270 C272 H27F 109.9(16)
H27E C272 H27F 112(2)
H27D C272 H27F 107(2)
C270 C271 H27B 111.8(13)
C270 C271 H27A 105.2(14)
H27B C271 H27A 108.1(19)
C270 C271 H27C 111.9(14)
H27B C271 H27C 108(2)
H27A C271 H27C 112(2)

loop_
_geom_bond_atom_site_label_1
_geom_bond_atom_site_label_2
_geom_bond_distance
Si O1 1.6467(13)
Si O2 1.6520(13)
Si C31 1.847(2)
Si Cl 2.1176(7)
Si N 2.3043(16)
N C11 1.460(2)
N C21 1.464(2)
N C1 1.485(2)
O1 C12 1.375(2)
C1 H3A 0.98(2)
C1 H2A 0.99(2)
C1 H1A 0.97(2)
O2 C22 1.372(2)
C12 C11 1.381(3)
C12 C13 1.402(2)
C11 C16 1.387(3)
C16 C15 1.384(3)
C16 H16 0.93(2)
C15 C14 1.401(3)
C15 C180 1.537(3)
C14 C13 1.390(3)
C14 H14 0.95(2)
C13 C170 1.540(3)
C180 C182 1.509(3)
C180 C183 1.530(3)
C180 C181 1.539(3)
C170 C171 1.526(3)
C170 C173 1.532(3)
C170 C172 1.543(3)
C22 C21 1.386(3)
C22 C23 1.403(2)
C21 C26 1.386(3)
C26 C25 1.392(3)
C26 H26 0.96(2)
C25 C24 1.397(3)
C25 C280 1.535(3)
C24 C23 1.394(3)
C24 H24 0.93(2)
C23 C270 1.534(3)
C280 C282 1.527(3)
C280 C283 1.531(3)
C280 C281 1.538(3)
C270 C271 1.531(3)
C270 C273 1.535(3)
C270 C272 1.543(3)
C31 C36 1.394(3)
C31 C32 1.396(3)
C32 C33 1.381(3)
C32 H32 0.91(2)
C33 C34 1.370(3)
C33 H33 0.94(3)
C34 C35 1.376(3)
C34 H34 0.96(3)
C35 C36 1.394(3)
C35 H35 0.95(2)
C36 H36 0.99(2)
C181 H18C 0.99(3)
C181 H18B 0.96(3)
C181 H18A 0.91(3)
C182 H18F 1.04(3)
C182 H18E 1.00(3)
C182 H18D 1.02(3)
C183 H18G 0.96(2)
C183 H18I 0.99(3)
C183 H18H 0.95(3)
C173 H17H 1.01(2)
C173 H17G 0.95(2)
C173 H17I 0.91(3)
C172 H17F 0.95(2)
C172 H17E 0.92(2)
C172 H17D 0.93(2)
C171 H17B 0.99(2)
C171 H17A 0.95(3)
C171 H17C 0.98(3)
C281 H28B 1.00(2)
C281 H28A 0.90(3)
C281 H28C 0.93(3)
C282 H28E 0.97(2)
C282 H28D 1.00(3)
C282 H28F 1.00(3)
C283 H28G 0.99(2)
C283 H28I 1.02(3)
C283 H28H 1.02(3)
C273 H27G 0.96(2)
C273 H27H 0.97(2)
C273 H27I 0.94(3)
C272 H27E 0.96(3)
C272 H27D 0.94(2)
C272 H27F 0.95(3)
C271 H27B 0.98(2)
C271 H27A 0.95(2)
C271 H27C 0.96(3)
